data_7031988
loop_
_publ_author_name
'Zhang, Kun'
'Geng, Jiao'
'Jin, Chao'
'Huang, Wei'

_publ_section_title
;
 Distinguishable Zn(ii) and Pb(ii) template effects on forming
 pendant-armed Schiff-base macrocyclic complexes including a remarkable
 Pb(ii)-\p macrocyclic complex.
;
_journal_issue 41
_journal_name_full 'Dalton transactions (Cambridge, England : 2003)'
_journal_page_first 15351
_journal_page_last 15358
_journal_paper_doi 10.1039/c4dt01927j
_journal_volume 43
_journal_year 2014
_chemical_formula_moiety 'C27 H26 Cl2 N3 O2 Pb, N O3'
_chemical_formula_sum 'C27 H26 Cl2 N4 O5 Pb'
_chemical_formula_weight 764.61
_chemical_name_systematic
; 
 ? 
;
_space_group_IT_number 12
_symmetry_cell_setting monoclinic
_symmetry_space_group_name_Hall '-C 2y'
_symmetry_space_group_name_H-M 'C 1 2/m 1'
_atom_sites_solution_hydrogens geom
_atom_sites_solution_primary direct
_atom_sites_solution_secondary difmap
_audit_creation_method SHELXL-97
_cell_angle_alpha 90.00
_cell_angle_beta 98.762(8)
_cell_angle_gamma 90.00
_cell_formula_units_Z 4
_cell_length_a 20.254(8)
_cell_length_b 10.682(3)
_cell_length_c 13.612(4)
_cell_measurement_reflns_used 3893
_cell_measurement_temperature 291(2)
_cell_measurement_theta_max 24.825
_cell_measurement_theta_min 2.548
_cell_volume 2910.6(17)
_computing_cell_refinement 'SMART APEX2 V2011.4-1'
_computing_data_collection 'SMART (BRUKER 2000)'
_computing_data_reduction 'SAINT V6.02A (BRUKER 2000)'
_computing_molecular_graphics SHELXTL
_computing_publication_material SHELXTL
_computing_structure_refinement SHELXTL
_computing_structure_solution 'SHELXTL V6.10 (BRUKER 2000)'
_diffrn_ambient_temperature 291(2)
_diffrn_measured_fraction_theta_full 0.991
_diffrn_measured_fraction_theta_max 0.991
_diffrn_measurement_device_type 'Bruker CCD area detector'
_diffrn_measurement_method '\f and \w scans'
_diffrn_radiation_monochromator graphite
_diffrn_radiation_source 'sealed tube'
_diffrn_radiation_type MoK\a
_diffrn_radiation_wavelength 0.71073
_diffrn_reflns_av_R_equivalents 0.0602
_diffrn_reflns_av_unetI/netI 0.0686
_diffrn_reflns_limit_h_max 18
_diffrn_reflns_limit_h_min -24
_diffrn_reflns_limit_k_max 11
_diffrn_reflns_limit_k_min -12
_diffrn_reflns_limit_l_max 16
_diffrn_reflns_limit_l_min -16
_diffrn_reflns_number 7752
_diffrn_reflns_theta_full 24.99
_diffrn_reflns_theta_max 24.99
_diffrn_reflns_theta_min 1.51
_diffrn_standards_decay_% 0
_diffrn_standards_interval_count 0
_diffrn_standards_interval_time 0
_diffrn_standards_number 0
_exptl_absorpt_coefficient_mu 6.023
_exptl_absorpt_correction_T_max 0.5842
_exptl_absorpt_correction_T_min 0.5842
_exptl_absorpt_correction_type multi-scan
_exptl_absorpt_process_details 'SADABS, Bruker(2000)'
_exptl_crystal_colour 'orange yellow'
_exptl_crystal_density_diffrn 1.745
_exptl_crystal_density_method 'not measured'
_exptl_crystal_description block
_exptl_crystal_F_000 1488
_exptl_crystal_size_max 0.10
_exptl_crystal_size_mid 0.10
_exptl_crystal_size_min 0.10
_refine_diff_density_max 4.486
_refine_diff_density_min -3.031
_refine_diff_density_rms 0.211
_refine_ls_extinction_method none
_refine_ls_goodness_of_fit_ref 1.080
_refine_ls_hydrogen_treatment constr
_refine_ls_matrix_type full
_refine_ls_number_parameters 194
_refine_ls_number_reflns 2696
_refine_ls_number_restraints 2
_refine_ls_restrained_S_all 1.082
_refine_ls_R_factor_all 0.0777
_refine_ls_R_factor_gt 0.0691
_refine_ls_shift/su_max 0.000
_refine_ls_shift/su_mean 0.000
_refine_ls_structure_factor_coef Fsqd
_refine_ls_weighting_details 'calc w=1/[\s^2^(Fo^2^)+(0.0498P)^2^+94.6839P] where P=(Fo^2^+2Fc^2^)/3'
_refine_ls_weighting_scheme calc
_refine_ls_wR_factor_gt 0.1626
_refine_ls_wR_factor_ref 0.1659
_reflns_number_gt 2349
_reflns_number_total 2696
_reflns_threshold_expression >2sigma(I)
_cod_data_source_file c4dt01927j2.cif
_cod_data_source_block 3
_cod_depositor_comments 'Adding full bibliography for 7031985--7031989.cif.'
_cod_original_cell_volume 2910.6(16)
_cod_original_sg_symbol_H-M 'C 2/m'
_cod_database_code 7031988

loop_
_symmetry_equiv_pos_as_xyz
'x, y, z'
'-x, y, -z'
'x+1/2, y+1/2, z'
'-x+1/2, y+1/2, -z'
'-x, -y, -z'
'x, -y, z'
'-x+1/2, -y+1/2, -z'
'x+1/2, -y+1/2, z'

loop_
_atom_site_label
_atom_site_type_symbol
_atom_site_fract_x
_atom_site_fract_y
_atom_site_fract_z
_atom_site_U_iso_or_equiv
_atom_site_adp_type
_atom_site_occupancy
_atom_site_symmetry_multiplicity
_atom_site_calc_flag
_atom_site_refinement_flags
Pb1 Pb 0.11686(4) 0.0000 0.60010(5) 0.0447(3) Uani 1 2 d S
C1 C 0.2564(6) 0.1539(9) 0.6730(8) 0.036(2) Uani 1 1 d .
C2 C 0.2449(6) 0.1852(10) 0.7718(8) 0.035(2) Uani 1 1 d .
C3 C 0.2979(6) 0.2189(11) 0.8434(9) 0.045(3) Uani 1 1 d .
H3 H 0.2900 0.2436 0.9061 0.053 Uiso 1 1 calc R
C4 C 0.3608(6) 0.2162(13) 0.8227(8) 0.049(3) Uani 1 1 d .
C5 C 0.3745(6) 0.1794(11) 0.7290(9) 0.046(3) Uani 1 1 d .
H5 H 0.4184 0.1767 0.7163 0.055 Uiso 1 1 calc R
C6 C 0.3231(6) 0.1477(10) 0.6567(8) 0.037(3) Uani 1 1 d .
C7 C 0.1785(6) 0.1829(11) 0.8014(9) 0.045(3) Uani 1 1 d .
H7 H 0.1735 0.2248 0.8597 0.054 Uiso 1 1 calc R
C8 C 0.0668(7) 0.1212(14) 0.8071(11) 0.061(4) Uani 1 1 d .
H8A H 0.0266 0.1251 0.7583 0.074 Uiso 1 1 calc R
H8B H 0.0666 0.1922 0.8514 0.074 Uiso 1 1 calc R
C9 C 0.0669(11) 0.0000 0.8667(17) 0.069(6) Uani 1 2 d S
H9A H 0.1059 0.0000 0.9177 0.083 Uiso 1 2 calc SR
H9B H 0.0278 0.0000 0.9000 0.083 Uiso 1 2 calc SR
C10 C 0.3368(6) 0.1193(11) 0.5532(9) 0.045(3) Uani 1 1 d .
H10A H 0.3846 0.1114 0.5545 0.054 Uiso 1 1 calc R
H10B H 0.3213 0.1888 0.5098 0.054 Uiso 1 1 calc R
C11 C 0.2977(8) 0.0000 0.3985(13) 0.058(5) Uani 1 2 d SD
H11A H 0.2735 0.0736 0.3711 0.070 Uiso 0.50 1 calc PR
H11B H 0.2735 -0.0736 0.3711 0.070 Uiso 0.50 1 calc PR
C12 C 0.3680(8) 0.0000 0.3715(12) 0.058(6) Uani 1 2 d SD
H12A H 0.3924 -0.0738 0.3979 0.069 Uiso 0.50 1 calc PR
H12B H 0.3924 0.0738 0.3979 0.069 Uiso 0.50 1 calc PR
C13 C 0.3586(12) 0.0000 0.2575(12) 0.064(6) Uani 1 2 d SD
C14 C 0.2975(12) 0.0000 0.1848(15) 0.060(5) Uani 1 2 d S
H14 H 0.2570 0.0000 0.2091 0.072 Uiso 1 2 calc SR
C15 C 0.2952(16) 0.0000 0.0804(17) 0.078(7) Uani 1 2 d S
H15 H 0.2547 0.0000 0.0377 0.093 Uiso 1 2 calc SR
C16 C 0.355(2) 0.0000 0.0445(18) 0.099(11) Uani 1 2 d S
H16 H 0.3556 0.0000 -0.0237 0.119 Uiso 1 2 calc SR
C17 C 0.4123(19) 0.0000 0.107(2) 0.098(10) Uani 1 2 d S
H17 H 0.4523 0.0000 0.0814 0.117 Uiso 1 2 calc SR
C18 C 0.4141(14) 0.0000 0.2092(17) 0.076(7) Uani 1 2 d S
H18 H 0.4558 0.0000 0.2486 0.091 Uiso 1 2 calc SR
Cl1 Cl 0.4277(2) 0.2580(5) 0.9158(3) 0.0837(14) Uani 1 1 d .
N1 N 0.1267(5) 0.1291(10) 0.7551(7) 0.045(2) Uani 1 1 d .
N2 N 0.3029(7) 0.0000 0.5114(9) 0.040(3) Uani 1 2 d S
N3 N 0.0000 0.235(2) 0.5000 0.20(3) Uani 1 2 d S
O1 O 0.2082(4) 0.1325(7) 0.5996(6) 0.0411(18) Uani 1 1 d .
H1A H 0.2274 0.1074 0.5519 0.062 Uiso 0.50 1 d PR
O2 O 0.0266(14) 0.192(3) 0.445(2) 0.212(12) Uani 1 1 d .
O3 O 0.0000 0.346(6) 0.5000 0.29(3) Uani 1 2 d S

loop_
_atom_site_aniso_label
_atom_site_aniso_U_11
_atom_site_aniso_U_22
_atom_site_aniso_U_33
_atom_site_aniso_U_23
_atom_site_aniso_U_13
_atom_site_aniso_U_12
Pb1 0.0435(4) 0.0457(4) 0.0445(4) 0.000 0.0054(3) 0.000
C1 0.055(7) 0.019(5) 0.034(6) -0.001(4) 0.010(5) -0.005(5)
C2 0.042(6) 0.029(5) 0.035(6) 0.000(5) 0.010(5) -0.008(5)
C3 0.056(7) 0.044(7) 0.035(6) -0.001(5) 0.013(5) -0.003(6)
C4 0.052(7) 0.064(8) 0.028(6) -0.001(6) 0.000(5) -0.017(6)
C5 0.043(6) 0.044(7) 0.053(7) 0.003(6) 0.015(6) -0.005(5)
C6 0.057(7) 0.028(5) 0.028(5) 0.001(4) 0.014(5) -0.007(5)
C7 0.051(7) 0.036(6) 0.052(7) -0.003(6) 0.019(6) 0.005(6)
C8 0.053(8) 0.064(9) 0.073(10) -0.005(8) 0.029(7) 0.006(7)
C9 0.063(13) 0.079(15) 0.074(15) 0.000 0.043(12) 0.000
C10 0.057(7) 0.036(6) 0.047(7) -0.003(5) 0.023(6) -0.009(6)
C11 0.094(15) 0.051(11) 0.028(9) 0.000 0.003(9) 0.000
C12 0.081(14) 0.025(8) 0.084(15) 0.000 0.064(12) 0.000
C13 0.087(16) 0.051(11) 0.058(13) 0.000 0.023(12) 0.000
C14 0.100(17) 0.037(9) 0.048(11) 0.000 0.028(11) 0.000
C15 0.14(2) 0.043(11) 0.048(12) 0.000 0.005(14) 0.000
C16 0.21(4) 0.060(14) 0.033(12) 0.000 0.049(19) 0.000
C17 0.16(3) 0.087(19) 0.065(17) 0.000 0.07(2) 0.000
C18 0.095(18) 0.085(16) 0.056(13) 0.000 0.035(13) 0.000
Cl1 0.065(2) 0.136(4) 0.048(2) -0.009(2) 0.0002(17) -0.040(3)
N1 0.044(6) 0.049(6) 0.044(6) -0.002(5) 0.019(5) 0.002(5)
N2 0.061(9) 0.032(7) 0.028(7) 0.000 0.011(6) 0.000
N3 0.28(5) 0.042(13) 0.34(6) 0.000 0.26(5) 0.000
O1 0.045(4) 0.044(4) 0.036(4) 0.003(4) 0.008(3) -0.004(4)
O2 0.23(3) 0.18(2) 0.25(3) 0.09(2) 0.13(2) 0.04(2)
O3 0.15(3) 0.29(6) 0.45(8) 0.000 0.11(4) 0.000

loop_
_atom_type_symbol
_atom_type_description
_atom_type_scat_dispersion_real
_atom_type_scat_dispersion_imag
_atom_type_scat_source
C C 0.0033 0.0016 'International Tables Vol C Tables 4.2.6.8 and 6.1.1.4'
Pb Pb -3.3944 10.1111 'International Tables Vol C Tables 4.2.6.8 and 6.1.1.4'
Cl Cl 0.1484 0.1585 'International Tables Vol C Tables 4.2.6.8 and 6.1.1.4'
N N 0.0061 0.0033 'International Tables Vol C Tables 4.2.6.8 and 6.1.1.4'
O O 0.0106 0.0060 'International Tables Vol C Tables 4.2.6.8 and 6.1.1.4'
H H 0.0000 0.0000 'International Tables Vol C Tables 4.2.6.8 and 6.1.1.4'

loop_
_geom_angle_atom_site_label_1
_geom_angle_atom_site_label_2
_geom_angle_atom_site_label_3
_geom_angle
_geom_angle_site_symmetry_1
_geom_angle_site_symmetry_3
O1 Pb1 O1 74.8(4) . 6
O1 Pb1 N1 72.9(3) . .
O1 Pb1 N1 112.1(3) 6 .
O1 Pb1 N1 112.1(3) . 6
O1 Pb1 N1 72.9(3) 6 6
N1 Pb1 N1 66.9(5) . 6
O1 Pb1 O2 89.0(5) . .
O1 Pb1 O2 137.7(5) 6 .
N1 Pb1 O2 99.4(6) . .
N1 Pb1 O2 148.2(5) 6 .
O1 C1 C6 119.7(9) . .
O1 C1 C2 123.2(10) . .
C6 C1 C2 117.1(10) . .
C3 C2 C1 120.0(10) . .
C3 C2 C7 117.3(10) . .
C1 C2 C7 122.7(11) . .
C4 C3 C2 120.3(11) . .
C4 C3 H3 119.8 . .
C2 C3 H3 119.8 . .
C3 C4 C5 121.4(11) . .
C3 C4 Cl1 119.4(9) . .
C5 C4 Cl1 119.1(10) . .
C6 C5 C4 119.4(11) . .
C6 C5 H5 120.3 . .
C4 C5 H5 120.3 . .
C5 C6 C1 121.5(10) . .
C5 C6 C10 119.7(11) . .
C1 C6 C10 118.4(10) . .
N1 C7 C2 126.4(11) . .
N1 C7 H7 116.8 . .
C2 C7 H7 116.8 . .
N1 C8 C9 111.3(12) . .
N1 C8 H8A 109.4 . .
C9 C8 H8A 109.4 . .
N1 C8 H8B 109.4 . .
C9 C8 H8B 109.4 . .
H8A C8 H8B 108.0 . .
C8 C9 C8 115.8(18) 6 .
C8 C9 H9A 108.3 6 .
C8 C9 H9A 108.3 . .
C8 C9 H9B 108.3 6 .
C8 C9 H9B 108.3 . .
H9A C9 H9B 107.4 . .
C6 C10 N2 112.5(9) . .
C6 C10 H10A 109.1 . .
N2 C10 H10A 109.1 . .
C6 C10 H10B 109.1 . .
N2 C10 H10B 109.1 . .
H10A C10 H10B 107.8 . .
N2 C11 C12 108.6(13) . .
N2 C11 H11A 110.0 . .
C12 C11 H11A 110.0 . .
N2 C11 H11B 110.0 . .
C12 C11 H11B 110.0 . .
H11A C11 H11B 108.3 . .
C11 C12 C13 105.5(15) . .
C11 C12 H12A 110.6 . .
C13 C12 H12A 110.6 . .
C11 C12 H12B 110.6 . .
C13 C12 H12B 110.6 . .
H12A C12 H12B 108.8 . .
C18 C13 C14 110.0(17) . .
C18 C13 C12 120(2) . .
C14 C13 C12 130.3(18) . .
C15 C14 C13 125(2) . .
C15 C14 H14 117.4 . .
C13 C14 H14 117.4 . .
C16 C15 C14 117(3) . .
C16 C15 H15 121.3 . .
C14 C15 H15 121.3 . .
C17 C16 C15 120(2) . .
C17 C16 H16 119.9 . .
C15 C16 H16 119.9 . .
C16 C17 C18 122(3) . .
C16 C17 H17 119.0 . .
C18 C17 H17 119.0 . .
C13 C18 C17 125(3) . .
C13 C18 H18 117.4 . .
C17 C18 H18 117.4 . .
C7 N1 C8 117.2(11) . .
C7 N1 Pb1 128.3(8) . .
C8 N1 Pb1 113.6(8) . .
C10 N2 C10 114.3(14) . 6
C10 N2 C11 109.7(7) . .
C10 N2 C11 109.7(7) 6 .
O2 N3 O2 130(4) . 2_556
O2 N3 O3 115.1(19) . .
O2 N3 O3 115.1(19) 2_556 .
C1 O1 Pb1 127.2(6) . .
C1 O1 H1A 105.3 . .
Pb1 O1 H1A 105.4 . .
N3 O2 Pb1 96.2(18) . .

loop_
_geom_bond_atom_site_label_1
_geom_bond_atom_site_label_2
_geom_bond_distance
_geom_bond_site_symmetry_2
Pb1 O1 2.331(8) .
Pb1 O1 2.331(8) 6
Pb1 N1 2.503(10) .
Pb1 N1 2.503(10) 6
Pb1 O2 3.29(3) .
C1 O1 1.306(14) .
C1 C6 1.404(16) .
C1 C2 1.439(14) .
C2 C3 1.383(17) .
C2 C7 1.461(16) .
C3 C4 1.347(17) .
C3 H3 0.9300 .
C4 C5 1.402(17) .
C4 Cl1 1.765(12) .
C5 C6 1.363(17) .
C5 H5 0.9300 .
C6 C10 1.507(15) .
C7 N1 1.275(16) .
C7 H7 0.9300 .
C8 N1 1.497(15) .
C8 C9 1.528(18) .
C8 H8A 0.9700 .
C8 H8B 0.9700 .
C9 C8 1.528(18) 6
C9 H9A 0.9700 .
C9 H9B 0.9700 .
C10 N2 1.518(14) .
C10 H10A 0.9700 .
C10 H10B 0.9700 .
C11 N2 1.52(2) .
C11 C12 1.524(10) .
C11 H11A 0.9700 .
C11 H11B 0.9700 .
C12 C13 1.534(10) .
C12 H12A 0.9700 .
C12 H12B 0.9700 .
C13 C18 1.39(3) .
C13 C14 1.46(3) .
C14 C15 1.42(3) .
C14 H14 0.9300 .
C15 C16 1.38(4) .
C15 H15 0.9300 .
C16 C17 1.33(5) .
C16 H16 0.9300 .
C17 C18 1.39(3) .
C17 H17 0.9300 .
C18 H18 0.9300 .
N2 C10 1.518(14) 6
N3 O2 1.09(3) .
N3 O2 1.09(3) 2_556
N3 O3 1.18(6) .
O1 H1A 0.8500 .

loop_
_geom_torsion_atom_site_label_1
_geom_torsion_atom_site_label_2
_geom_torsion_atom_site_label_3
_geom_torsion_atom_site_label_4
_geom_torsion
_geom_torsion_site_symmetry_1
_geom_torsion_site_symmetry_4
O1 C1 C2 C3 -173.4(10) . .
C6 C1 C2 C3 6.0(15) . .
O1 C1 C2 C7 6.7(16) . .
C6 C1 C2 C7 -173.9(10) . .
C1 C2 C3 C4 -3.6(18) . .
C7 C2 C3 C4 176.3(11) . .
C2 C3 C4 C5 0(2) . .
C2 C3 C4 Cl1 -179.3(10) . .
C3 C4 C5 C6 1(2) . .
Cl1 C4 C5 C6 -179.7(10) . .
C4 C5 C6 C1 1.6(18) . .
C4 C5 C6 C10 174.5(11) . .
O1 C1 C6 C5 174.4(10) . .
C2 C1 C6 C5 -5.0(16) . .
O1 C1 C6 C10 1.4(15) . .
C2 C1 C6 C10 -178.0(9) . .
C3 C2 C7 N1 -163.3(12) . .
C1 C2 C7 N1 16.5(19) . .
N1 C8 C9 C8 -59(2) . 6
C5 C6 C10 N2 132.6(12) . .
C1 C6 C10 N2 -54.2(15) . .
N2 C11 C12 C13 180.000(2) . .
C11 C12 C13 C18 180.000(2) . .
C11 C12 C13 C14 0.000(2) . .
C18 C13 C14 C15 0.000(2) . .
C12 C13 C14 C15 180.000(2) . .
C13 C14 C15 C16 0.000(1) . .
C14 C15 C16 C17 0.000(2) . .
C15 C16 C17 C18 0.0 . .
C14 C13 C18 C17 0.000(2) . .
C12 C13 C18 C17 180.000(2) . .
C16 C17 C18 C13 0.000(2) . .
C2 C7 N1 C8 170.4(12) . .
C2 C7 N1 Pb1 2.4(18) . .
C9 C8 N1 C7 -91.4(16) . .
C9 C8 N1 Pb1 78.4(15) . .
O1 Pb1 N1 C7 -24.3(10) . .
O1 Pb1 N1 C7 40.8(11) 6 .
N1 Pb1 N1 C7 99.6(10) 6 .
O2 Pb1 N1 C7 -110.4(11) . .
O1 Pb1 N1 C8 167.3(9) . .
O1 Pb1 N1 C8 -127.6(8) 6 .
N1 Pb1 N1 C8 -68.8(9) 6 .
O2 Pb1 N1 C8 81.3(9) . .
C6 C10 N2 C10 -76.1(15) . 6
C6 C10 N2 C11 160.3(11) . .
C12 C11 N2 C10 63.1(9) . .
C12 C11 N2 C10 -63.1(9) . 6
C6 C1 O1 Pb1 131.2(9) . .
C2 C1 O1 Pb1 -49.4(13) . .
O1 Pb1 O1 C1 -72.2(9) 6 .
N1 Pb1 O1 C1 47.1(8) . .
N1 Pb1 O1 C1 -8.2(9) 6 .
O2 Pb1 O1 C1 147.3(10) . .
O2 N3 O2 Pb1 -50.1(5) 2_556 .
O3 N3 O2 Pb1 129.9(5) . .
O1 Pb1 O2 N3 -103(2) . .
O1 Pb1 O2 N3 -168.8(15) 6 .
N1 Pb1 O2 N3 -30(2) . .
N1 Pb1 O2 N3 30(3) 6 .
